data_4066797
loop_
_publ_author_name
'Adams, Richard D.'
'Trufan, Eszter'

_publ_section_title
;
 Iridium&#x2212;Germanium and &#x2212;Tin Carbonyl Complexes
;
_journal_issue 19
_journal_name_full Organometallics
_journal_page_first 4346
_journal_paper_doi 10.1021/om1006424
_journal_volume 29
_journal_year 2010
_chemical_formula_sum 'C28 H27 Ge Ir O2'
_chemical_formula_weight 660.29
_chemical_name_systematic
; 
 ? 
;
_space_group_IT_number 14
_symmetry_cell_setting monoclinic
_symmetry_space_group_name_Hall '-P 2yn'
_symmetry_space_group_name_H-M 'P 1 21/n 1'
_atom_sites_solution_hydrogens geom
_atom_sites_solution_primary direct
_atom_sites_solution_secondary difmap
_audit_creation_method SHELXL-97
_cell_angle_alpha 90.00
_cell_angle_beta 94.5070(10)
_cell_angle_gamma 90.00
_cell_formula_units_Z 4
_cell_length_a 9.1269(4)
_cell_length_b 15.9576(7)
_cell_length_c 16.6473(7)
_cell_measurement_reflns_used 7377
_cell_measurement_temperature 294(2)
_cell_measurement_theta_max 28.32
_cell_measurement_theta_min 2.47
_cell_volume 2417.07(18)
_computing_cell_refinement 'SAINT+  V6.45 (Bruker, 2003)'
_computing_data_collection 'SMART V5.632 (Bruker, 2005)'
_computing_data_reduction 'SAINT+  V6.45'
_computing_molecular_graphics 'SHELXTL V6.1 (Sheldrick, 2000)'
_computing_publication_material 'SHELXTL V6.1'
_computing_structure_refinement 'SHELXL-97 (Sheldrick, 1997)'
_computing_structure_solution 'SHELXS-97 (Sheldrick, 1990)'
_diffrn_ambient_temperature 294(2)
_diffrn_measured_fraction_theta_full 0.999
_diffrn_measured_fraction_theta_max 0.999
_diffrn_measurement_device_type 'Bruker SMART APEX CCD diffractometer'
_diffrn_measurement_method 'omega scans'
_diffrn_radiation_monochromator graphite
_diffrn_radiation_source 'fine-focus sealed tube'
_diffrn_radiation_type MoK\a
_diffrn_radiation_wavelength 0.71073
_diffrn_reflns_av_R_equivalents 0.0197
_diffrn_reflns_av_sigmaI/netI 0.0154
_diffrn_reflns_limit_h_max 11
_diffrn_reflns_limit_h_min -12
_diffrn_reflns_limit_k_max 21
_diffrn_reflns_limit_k_min -21
_diffrn_reflns_limit_l_max 22
_diffrn_reflns_limit_l_min -22
_diffrn_reflns_number 25226
_diffrn_reflns_theta_full 28.33
_diffrn_reflns_theta_max 28.33
_diffrn_reflns_theta_min 1.77
_diffrn_standards_decay_% <1
_exptl_absorpt_coefficient_mu 6.766
_exptl_absorpt_correction_T_max 1.000
_exptl_absorpt_correction_T_min 0.600
_exptl_absorpt_correction_type multi-scan
_exptl_absorpt_process_details '(SADABS, Bruker, 1997)'
_exptl_crystal_colour colorless
_exptl_crystal_density_diffrn 1.814
_exptl_crystal_density_method 'not measured'
_exptl_crystal_description block
_exptl_crystal_F_000 1280
_exptl_crystal_size_max 0.60
_exptl_crystal_size_mid 0.40
_exptl_crystal_size_min 0.30
_refine_diff_density_max 0.638
_refine_diff_density_min -0.755
_refine_diff_density_rms 0.090
_refine_ls_extinction_method none
_refine_ls_goodness_of_fit_ref 1.065
_refine_ls_hydrogen_treatment refall
_refine_ls_matrix_type full
_refine_ls_number_parameters 397
_refine_ls_number_reflns 6033
_refine_ls_number_restraints 0
_refine_ls_restrained_S_all 1.065
_refine_ls_R_factor_all 0.0204
_refine_ls_R_factor_gt 0.0173
_refine_ls_shift/su_max 0.004
_refine_ls_shift/su_mean 0.000
_refine_ls_structure_factor_coef Fsqd
_refine_ls_weighting_details 'calc w=1/[\s^2^(Fo^2^)+(0.0209P)^2^+0.9606P] where P=(Fo^2^+2Fc^2^)/3'
_refine_ls_weighting_scheme calc
_refine_ls_wR_factor_gt 0.0413
_refine_ls_wR_factor_ref 0.0427
_reflns_number_gt 5481
_reflns_number_total 6033
_reflns_threshold_expression >2sigma(I)
_cod_data_source_file om1006424_si_001.cif
_cod_data_source_block Ir(COD)(CO)2GePh3
_cod_depositor_comments
;
The following automatic conversions were performed:

'_symmetry_cell_setting' value 'Monoclinic' changed to 'monoclinic'
according to /home/saulius/struct/CIF-dictionaries/cif_core.dic
dictionary named 'cif_core.dic' version 2.4.1 from
2010-06-29.

'_exptl_absorpt_correction_type' value 'Multi-scan'
changed to 'multi-scan' according to
/home/saulius/struct/CIF-dictionaries/cif_core.dic dictionary named
'cif_core.dic' version 2.4.1 from 2010-06-29.

Automatic conversion script
Id: cif_fix_values 1715 2011-07-08 13:25:40Z adriana 
;
_cod_original_sg_symbol_H-M P2(1)/n
_cod_database_code 4066797

loop_
_symmetry_equiv_pos_as_xyz
'x, y, z'
'-x+1/2, y+1/2, -z+1/2'
'-x, -y, -z'
'x-1/2, -y-1/2, z-1/2'

loop_
_atom_site_label
_atom_site_type_symbol
_atom_site_fract_x
_atom_site_fract_y
_atom_site_fract_z
_atom_site_U_iso_or_equiv
_atom_site_adp_type
_atom_site_occupancy
_atom_site_symmetry_multiplicity
_atom_site_calc_flag
Ir1 Ir 0.174618(8) 0.763730(5) 0.017080(5) 0.03541(3) Uani 1 1 d
Ge1 Ge -0.02670(2) 0.729573(13) 0.102343(13) 0.03392(5) Uani 1 1 d
O11 O 0.3788(3) 0.76539(18) 0.17124(15) 0.0899(8) Uani 1 1 d
O12 O 0.1489(3) 0.58362(13) -0.04188(16) 0.0833(7) Uani 1 1 d
C11 C 0.3030(3) 0.76434(17) 0.11364(17) 0.0535(6) Uani 1 1 d
C12 C 0.1564(3) 0.65063(15) -0.01875(16) 0.0506(6) Uani 1 1 d
C13 C 0.3773(3) 0.81978(17) -0.04012(16) 0.0519(6) Uani 1 1 d
C14 C 0.2911(3) 0.78290(16) -0.10222(16) 0.0516(6) Uani 1 1 d
C15 C 0.1947(4) 0.8304(2) -0.16393(17) 0.0637(7) Uani 1 1 d
C16 C 0.0371(4) 0.8422(2) -0.14281(17) 0.0645(7) Uani 1 1 d
C17 C 0.0206(3) 0.84539(16) -0.05260(15) 0.0489(5) Uani 1 1 d
C18 C 0.1088(3) 0.89534(15) 0.00196(15) 0.0468(5) Uani 1 1 d
C19 C 0.2293(3) 0.95358(16) -0.02435(18) 0.0569(6) Uani 1 1 d
C20 C 0.3795(3) 0.91277(18) -0.0226(2) 0.0622(7) Uani 1 1 d
C21 C -0.1980(2) 0.67614(13) 0.04448(13) 0.0379(4) Uani 1 1 d
C22 C -0.2192(3) 0.67331(16) -0.03910(14) 0.0475(5) Uani 1 1 d
C23 C -0.3449(3) 0.63790(17) -0.07702(17) 0.0543(6) Uani 1 1 d
C24 C -0.4520(3) 0.60527(16) -0.03300(18) 0.0544(6) Uani 1 1 d
C25 C -0.4337(3) 0.60701(16) 0.04977(18) 0.0532(6) Uani 1 1 d
C26 C -0.3075(3) 0.64154(15) 0.08809(15) 0.0455(5) Uani 1 1 d
C27 C -0.1039(2) 0.82585(13) 0.15989(12) 0.0382(4) Uani 1 1 d
C28 C -0.2542(3) 0.83810(16) 0.16226(17) 0.0532(6) Uani 1 1 d
C29 C -0.3092(4) 0.9008(2) 0.2091(2) 0.0683(8) Uani 1 1 d
C30 C -0.2148(4) 0.95316(17) 0.25402(17) 0.0633(7) Uani 1 1 d
C31 C -0.0653(3) 0.94385(16) 0.25046(15) 0.0554(6) Uani 1 1 d
C32 C -0.0113(3) 0.88128(15) 0.20424(14) 0.0473(5) Uani 1 1 d
C33 C 0.0433(2) 0.64806(14) 0.18569(13) 0.0385(4) Uani 1 1 d
C34 C 0.0814(3) 0.67116(17) 0.26539(14) 0.0472(5) Uani 1 1 d
C35 C 0.1433(3) 0.6135(2) 0.32088(16) 0.0584(7) Uani 1 1 d
C36 C 0.1680(3) 0.5326(2) 0.29795(18) 0.0626(7) Uani 1 1 d
C37 C 0.1292(3) 0.50807(19) 0.2201(2) 0.0645(7) Uani 1 1 d
C38 C 0.0678(3) 0.56505(16) 0.16480(16) 0.0518(6) Uani 1 1 d
H13 H 0.454(3) 0.7824(19) -0.0234(18) 0.058(8) Uiso 1 1 d
H14 H 0.316(4) 0.7291(19) -0.120(2) 0.071(10) Uiso 1 1 d
H15A H 0.237(4) 0.883(2) -0.176(2) 0.085(11) Uiso 1 1 d
H15B H 0.191(3) 0.801(2) -0.213(2) 0.073(9) Uiso 1 1 d
H16A H -0.005(4) 0.891(2) -0.168(2) 0.084(10) Uiso 1 1 d
H16B H -0.018(4) 0.799(3) -0.165(2) 0.078(10) Uiso 1 1 d
H17 H -0.076(3) 0.8349(17) -0.0365(15) 0.052(7) Uiso 1 1 d
H18 H 0.063(3) 0.9111(17) 0.0465(16) 0.053(7) Uiso 1 1 d
H19A H 0.197(3) 0.9756(19) -0.0756(18) 0.065(8) Uiso 1 1 d
H19B H 0.234(3) 1.002(2) 0.0089(17) 0.063(8) Uiso 1 1 d
H20A H 0.435(3) 0.940(2) -0.0601(18) 0.068(9) Uiso 1 1 d
H20B H 0.432(3) 0.918(2) 0.035(2) 0.078(10) Uiso 1 1 d
H22 H -0.148(3) 0.6933(19) -0.0697(17) 0.058(8) Uiso 1 1 d
H23 H -0.350(3) 0.6379(19) -0.1294(19) 0.060(8) Uiso 1 1 d
H24 H -0.536(3) 0.5814(19) -0.0571(17) 0.063(8) Uiso 1 1 d
H25 H -0.506(3) 0.5864(18) 0.0804(16) 0.057(8) Uiso 1 1 d
H26 H -0.299(3) 0.6416(18) 0.1440(18) 0.056(8) Uiso 1 1 d
H28 H -0.319(3) 0.799(2) 0.1320(18) 0.060(8) Uiso 1 1 d
H29 H -0.409(4) 0.906(2) 0.210(2) 0.085(10) Uiso 1 1 d
H30 H -0.250(3) 0.993(2) 0.2866(19) 0.072(9) Uiso 1 1 d
H31 H -0.003(3) 0.9812(19) 0.2792(17) 0.062(8) Uiso 1 1 d
H32 H 0.092(3) 0.8796(18) 0.2046(17) 0.058(8) Uiso 1 1 d
H34 H 0.063(3) 0.7270(17) 0.2817(18) 0.051(8) Uiso 1 1 d
H35 H 0.176(3) 0.6334(18) 0.3702(18) 0.054(8) Uiso 1 1 d
H36 H 0.204(3) 0.494(2) 0.3357(18) 0.070(9) Uiso 1 1 d
H37 H 0.141(3) 0.452(2) 0.2035(18) 0.076(10) Uiso 1 1 d
H38 H 0.043(3) 0.5498(19) 0.1161(17) 0.061(8) Uiso 1 1 d

loop_
_atom_site_aniso_label
_atom_site_aniso_U_11
_atom_site_aniso_U_22
_atom_site_aniso_U_33
_atom_site_aniso_U_23
_atom_site_aniso_U_13
_atom_site_aniso_U_12
Ir1 0.03519(5) 0.03673(5) 0.03472(5) 0.00050(3) 0.00534(3) -0.00207(3)
Ge1 0.03402(11) 0.03783(11) 0.02989(10) -0.00145(8) 0.00237(8) -0.00272(8)
O11 0.0597(14) 0.144(2) 0.0622(15) 0.0113(13) -0.0188(11) -0.0181(13)
O12 0.0948(16) 0.0509(12) 0.1087(18) -0.0262(12) 0.0360(14) -0.0138(11)
C11 0.0389(12) 0.0688(17) 0.0525(15) 0.0050(11) 0.0019(11) -0.0074(11)
C12 0.0480(13) 0.0451(13) 0.0611(15) -0.0066(11) 0.0193(11) -0.0057(10)
C13 0.0474(13) 0.0501(13) 0.0612(15) 0.0030(11) 0.0219(11) -0.0058(11)
C14 0.0596(15) 0.0490(13) 0.0492(13) 0.0011(10) 0.0246(12) -0.0017(11)
C15 0.090(2) 0.0618(17) 0.0409(14) 0.0029(12) 0.0167(14) -0.0038(15)
C16 0.075(2) 0.0723(19) 0.0442(14) 0.0141(13) -0.0064(13) -0.0032(16)
C17 0.0472(13) 0.0522(13) 0.0474(13) 0.0112(10) 0.0032(10) 0.0044(10)
C18 0.0534(13) 0.0411(11) 0.0474(13) 0.0047(9) 0.0125(11) 0.0049(10)
C19 0.0761(18) 0.0412(13) 0.0550(16) -0.0006(11) 0.0159(13) -0.0069(12)
C20 0.0626(17) 0.0532(15) 0.0729(19) -0.0023(13) 0.0185(15) -0.0189(13)
C21 0.0366(10) 0.0385(10) 0.0382(10) -0.0027(8) 0.0004(8) -0.0024(8)
C22 0.0464(12) 0.0559(14) 0.0398(12) -0.0028(10) 0.0013(10) -0.0084(11)
C23 0.0580(15) 0.0564(14) 0.0462(14) -0.0064(11) -0.0115(11) -0.0059(11)
C24 0.0444(13) 0.0431(12) 0.0733(18) -0.0080(11) -0.0112(12) -0.0063(10)
C25 0.0451(13) 0.0433(12) 0.0717(17) -0.0010(11) 0.0090(12) -0.0107(10)
C26 0.0494(13) 0.0433(12) 0.0441(13) -0.0005(9) 0.0058(10) -0.0065(9)
C27 0.0433(11) 0.0394(10) 0.0324(10) 0.0008(8) 0.0059(8) 0.0009(8)
C28 0.0480(13) 0.0462(13) 0.0660(16) -0.0076(11) 0.0088(12) 0.0011(10)
C29 0.0589(17) 0.0558(16) 0.093(2) -0.0086(15) 0.0263(16) 0.0082(13)
C30 0.092(2) 0.0453(14) 0.0553(15) -0.0063(11) 0.0220(15) 0.0122(14)
C31 0.0820(19) 0.0426(12) 0.0404(12) -0.0054(10) -0.0031(12) -0.0004(12)
C32 0.0522(14) 0.0483(12) 0.0407(12) -0.0023(9) -0.0009(10) -0.0003(10)
C33 0.0348(10) 0.0442(11) 0.0370(10) 0.0030(8) 0.0058(8) -0.0039(8)
C34 0.0500(13) 0.0529(14) 0.0387(12) -0.0003(10) 0.0033(9) -0.0007(10)
C35 0.0560(15) 0.0784(19) 0.0398(13) 0.0094(12) -0.0015(11) -0.0014(13)
C36 0.0547(15) 0.0720(19) 0.0615(17) 0.0254(14) 0.0067(12) 0.0124(13)
C37 0.0739(19) 0.0496(15) 0.0721(19) 0.0120(13) 0.0194(15) 0.0131(13)
C38 0.0653(16) 0.0455(13) 0.0453(13) 0.0009(10) 0.0080(12) -0.0007(11)

loop_
_atom_type_symbol
_atom_type_description
_atom_type_scat_dispersion_real
_atom_type_scat_dispersion_imag
_atom_type_scat_source
C C 0.0033 0.0016 'International Tables Vol C Tables 4.2.6.8 and 6.1.1.4'
H H 0.0000 0.0000 'International Tables Vol C Tables 4.2.6.8 and 6.1.1.4'
O O 0.0106 0.0060 'International Tables Vol C Tables 4.2.6.8 and 6.1.1.4'
Ge Ge 0.1547 1.8001 'International Tables Vol C Tables 4.2.6.8 and 6.1.1.4'
Ir Ir -1.4442 7.9887 'International Tables Vol C Tables 4.2.6.8 and 6.1.1.4'

loop_
_geom_angle_atom_site_label_1
_geom_angle_atom_site_label_2
_geom_angle_atom_site_label_3
_geom_angle
C12 Ir1 C11 107.50(12)
C12 Ir1 C17 111.27(11)
C11 Ir1 C17 140.34(11)
C12 Ir1 C18 148.78(11)
C11 Ir1 C18 103.63(11)
C17 Ir1 C18 37.64(9)
C12 Ir1 C13 106.81(10)
C11 Ir1 C13 83.54(11)
C17 Ir1 C13 93.01(10)
C18 Ir1 C13 78.71(10)
C12 Ir1 C14 83.84(10)
C11 Ir1 C14 114.98(11)
C17 Ir1 C14 77.75(10)
C18 Ir1 C14 85.19(9)
C13 Ir1 C14 34.40(9)
C12 Ir1 Ge1 85.42(7)
C11 Ir1 Ge1 87.28(8)
C17 Ir1 Ge1 87.72(7)
C18 Ir1 Ge1 93.89(7)
C13 Ir1 Ge1 166.47(7)
C14 Ir1 Ge1 157.34(7)
C21 Ge1 C27 106.00(9)
C21 Ge1 C33 105.06(9)
C27 Ge1 C33 106.31(9)
C21 Ge1 Ir1 114.41(6)
C27 Ge1 Ir1 114.72(6)
C33 Ge1 Ir1 109.62(6)
O11 C11 Ir1 179.4(3)
O12 C12 Ir1 177.7(2)
C14 C13 C20 124.1(3)
C14 C13 Ir1 73.59(14)
C20 C13 Ir1 107.33(17)
C13 C14 C15 124.4(3)
C13 C14 Ir1 72.01(14)
C15 C14 Ir1 111.38(18)
C14 C15 C16 114.7(2)
C15 C16 C17 113.7(2)
C18 C17 C16 123.9(2)
C18 C17 Ir1 71.61(13)
C16 C17 Ir1 113.29(19)
C17 C18 C19 123.0(2)
C17 C18 Ir1 70.75(14)
C19 C18 Ir1 114.71(17)
H19A C19 C20 113.2(18)
H19A C19 C18 107.6(17)
C20 C19 C18 113.8(2)
C13 C20 C19 114.8(2)
C22 C21 C26 117.3(2)
C22 C21 Ge1 123.21(16)
C26 C21 Ge1 119.46(16)
C23 C22 C21 121.0(2)
C24 C23 C22 120.7(3)
C23 C24 C25 119.5(2)
C24 C25 C26 120.0(2)
C25 C26 C21 121.4(2)
C28 C27 C32 117.0(2)
C28 C27 Ge1 121.02(17)
C32 C27 Ge1 121.82(17)
C29 C28 C27 121.3(3)
C30 C29 C28 120.3(3)
C29 C30 C31 119.3(2)
C32 C31 C30 120.1(3)
C31 C32 C27 121.9(2)
C38 C33 C34 117.1(2)
C38 C33 Ge1 120.11(17)
C34 C33 Ge1 122.56(18)
C35 C34 C33 121.0(3)
C36 C35 C34 120.4(3)
C35 C36 C37 119.7(3)
C36 C37 C38 120.2(3)
C37 C38 C33 121.7(3)

loop_
_geom_bond_atom_site_label_1
_geom_bond_atom_site_label_2
_geom_bond_distance
Ir1 C12 1.904(2)
Ir1 C11 1.913(3)
Ir1 C17 2.182(2)
Ir1 C18 2.193(2)
Ir1 C13 2.325(2)
Ir1 C14 2.345(2)
Ir1 Ge1 2.4693(2)
Ge1 C21 1.965(2)
Ge1 C27 1.970(2)
Ge1 C33 1.971(2)
O11 C11 1.137(3)
O12 C12 1.137(3)
C13 C14 1.381(4)
C13 C20 1.512(4)
C14 C15 1.504(4)
C15 C16 1.519(5)
C16 C17 1.522(4)
C17 C18 1.412(4)
C18 C19 1.530(4)
C19 H19A 0.95(3)
C19 C20 1.517(4)
C21 C22 1.390(3)
C21 C26 1.395(3)
C22 C23 1.386(3)
C23 C24 1.369(4)
C24 C25 1.375(4)
C25 C26 1.386(3)
C27 C28 1.389(3)
C27 C32 1.394(3)
C28 C29 1.386(4)
C29 C30 1.377(4)
C30 C31 1.379(4)
C31 C32 1.375(3)
C33 C38 1.392(3)
C33 C34 1.395(3)
C34 C35 1.392(4)
C35 C36 1.370(4)
C36 C37 1.373(4)
C37 C38 1.381(4)
